data_4032372
loop_
_publ_author_name
'Aksenov, Alexander V.'
'Aksenov, Dmitrii A.'
'Orazova, Naila A.'
'Aksenov, Nicolai A.'
'Griaznov, Georgii D.'
'De Carvalho, Annelise'
'Kiss, Robert'
'Mathieu, V\'eronique'
'Kornienko, Alexander'
'Rubin, Michael'

_publ_section_title
;
 One-Pot, Three-Component Assembly of Indoloquinolines: Total Synthesis of
 Isocryptolepine.
;
_journal_issue 6
_journal_name_full 'The Journal of organic chemistry'
_journal_page_first 3011
_journal_page_last 3018
_journal_paper_doi 10.1021/acs.joc.6b03084
_journal_volume 82
_journal_year 2017
_chemical_formula_moiety 'C16 H12 N2 O'
_chemical_formula_sum 'C16 H12 N2 O'
_chemical_formula_weight 248.28
_chemical_name_systematic 2-methoxy-11H-indolo[3,2-c]quinoline
_space_group_crystal_system monoclinic
_space_group_IT_number 14
_space_group_name_Hall '-P 2ybc'
_space_group_name_H-M_alt 'P 1 21/c 1'
_symmetry_space_group_name_Hall '-P 2ybc'
_symmetry_space_group_name_H-M 'P 1 21/c 1'
_atom_sites_solution_hydrogens mixed
_atom_sites_solution_primary direct
_audit_creation_date 2016-12-30
_audit_creation_method
;
Olex2 1.2
(compiled 2016.11.30 svn.r3356 for OlexSys, GUI svn.r5269)
;
_cell_angle_alpha 90
_cell_angle_beta 93.383(6)
_cell_angle_gamma 90
_cell_formula_units_Z 4
_cell_length_a 5.1053(3)
_cell_length_b 18.1238(12)
_cell_length_c 12.8535(7)
_cell_measurement_reflns_used 3618
_cell_measurement_temperature 292.96(15)
_cell_measurement_theta_max 72.5180
_cell_measurement_theta_min 4.2490
_cell_volume 1187.23(12)
_computing_cell_refinement 'CrysAlisPro 1.171.38.41 (Rigaku OD, 2015)'
_computing_data_collection 'CrysAlisPro 1.171.38.41 (Rigaku OD, 2015)'
_computing_data_reduction 'CrysAlisPro 1.171.38.41 (Rigaku OD, 2015)'
_computing_molecular_graphics 'Olex2 (Dolomanov et al., 2009)'
_computing_publication_material 'Olex2 (Dolomanov et al., 2009)'
_computing_structure_refinement 'ShelXL (Sheldrick, 2015)'
_computing_structure_solution 'ShelXS (Sheldrick, 2008)'
_diffrn_ambient_environment air
_diffrn_ambient_temperature 292.96(15)
_diffrn_detector 'CCD plate'
_diffrn_detector_area_resol_mean 5.2529
_diffrn_detector_type AtlasS2
_diffrn_measured_fraction_theta_full 0.9895
_diffrn_measured_fraction_theta_max 0.9635
_diffrn_measurement_details
;
List of Runs (angles in degrees, time in seconds):

  # Type    Start    End  Width  t~exp~   \w     \q     \k     \f   Frames
--------------------------------------------------------------------------
  1  \w    -51.00  -4.00   1.00    1.00    --   36.82 -77.00 150.00   47
  2  \w     14.00  53.00   1.00    1.00    --   36.82 -57.00-120.00   39
  3  \w      0.00 123.00   1.00    1.00    --   36.82  77.00 150.00  123
  4  \w     28.00  70.00   1.00    1.00    --   36.82 -77.00 150.00   42
  5  \w      3.00  29.00   1.00    1.00    --   36.82  77.00 -60.00   26
  6  \w     41.00 118.00   1.00    1.00    --   36.82  57.00  90.00   77
  7  \w     21.00  72.00   1.00    1.00    --   36.82 -57.00-180.00   51
  8  \w    -32.00  -2.00   1.00    1.00    --   36.82 -57.00  30.00   30
  9  \w     -4.00  65.00   1.00    1.00    --   36.82 -77.00   0.00   69
 10  \w    -49.00 -12.00   1.00    1.00    --   36.82 -77.00   0.00   37
 11  \w    -29.00   1.00   1.00    1.00    --   36.82 -57.00-120.00   30
 12  \w     79.00 178.00   1.00    9.61    --  110.40  45.00  30.00   99
 13  \w     60.00 117.00   1.00    9.61    --  110.40 -80.00  22.12   57
 14  \w    123.00 149.00   1.00    9.61    --  110.40 -79.00 118.54   26
 15  \w     71.00 100.00   1.00    9.61    --  110.40 -79.00 -43.82   29
 16  \w     76.00 150.00   1.00    9.61    --  110.40  45.00  90.00   74
 17  \w     59.00  87.00   1.00    9.61    --  110.40 -45.00  90.00   28
 18  \w     20.00 118.00   1.00    9.61    --  110.40 -79.00 118.54   98
 19  \w     73.00 171.00   1.00    9.61    --  110.40  77.00 -30.00   98
 20  \w     76.00 176.00   1.00    9.61    --  110.40  45.00 -60.00  100
 21  \w    109.00 134.00   1.00    9.61    --  110.40 -45.00  90.00   25
 22  \w     67.00 149.00   1.00    9.61    --  110.40 -79.00 -85.94   82
 23  \w    116.00 149.00   1.00    9.61    --  110.40 -79.00 -43.82   33
 24  \w     35.00  61.00   1.00    9.61    --  110.40 -79.00 -43.82   26
 25  \w     66.00 133.00   1.00    9.61    --  110.40 -80.00-161.95   67
;
_diffrn_measurement_device 'four-circle diffractometer'
_diffrn_measurement_device_type 'SuperNova, Dual, Cu at zero, AtlasS2'
_diffrn_measurement_method '\w scans'
_diffrn_orient_matrix_type 'CrysAlisPro convention (1999,Acta A55,543-557)'
_diffrn_orient_matrix_UB_11 0.0281482000
_diffrn_orient_matrix_UB_12 0.0843206000
_diffrn_orient_matrix_UB_13 0.0103207000
_diffrn_orient_matrix_UB_21 -0.1197332000
_diffrn_orient_matrix_UB_22 -0.0031634000
_diffrn_orient_matrix_UB_23 0.1071894000
_diffrn_orient_matrix_UB_31 0.2762176000
_diffrn_orient_matrix_UB_32 -0.0098855000
_diffrn_orient_matrix_UB_33 0.0531580000
_diffrn_radiation_monochromator mirror
_diffrn_radiation_probe x-ray
_diffrn_radiation_type 'Cu K\a'
_diffrn_radiation_wavelength 1.54184
_diffrn_reflns_av_R_equivalents 0.0304
_diffrn_reflns_av_unetI/netI 0.0305
_diffrn_reflns_Laue_measured_fraction_full 0.990
_diffrn_reflns_Laue_measured_fraction_max 0.965
_diffrn_reflns_limit_h_max 6
_diffrn_reflns_limit_h_min -5
_diffrn_reflns_limit_k_max 15
_diffrn_reflns_limit_k_min -22
_diffrn_reflns_limit_l_max 15
_diffrn_reflns_limit_l_min -15
_diffrn_reflns_number 7012
_diffrn_reflns_point_group_measured_fraction_full 0.990
_diffrn_reflns_point_group_measured_fraction_max 0.965
_diffrn_reflns_theta_full 67.684
_diffrn_reflns_theta_max 73.832
_diffrn_reflns_theta_min 4.222
_diffrn_source 'micro-focus sealed X-ray tube'
_diffrn_source_type 'SuperNova (Cu) X-ray Source'
_exptl_absorpt_coefficient_mu 0.706
_exptl_absorpt_correction_T_max 1.00000
_exptl_absorpt_correction_T_min 0.75518
_exptl_absorpt_correction_type multi-scan
_exptl_absorpt_process_details
;
CrysAlisPro 1.171.38.41 (Rigaku Oxford Diffraction, 2015)
Empirical absorption correction using spherical harmonics,
 implemented in SCALE3 ABSPACK scaling algorithm.
;
_exptl_crystal_colour 'clear light colourless'
_exptl_crystal_colour_lustre clear
_exptl_crystal_colour_modifier light
_exptl_crystal_colour_primary colourless
_exptl_crystal_density_diffrn 1.389
_exptl_crystal_description prism
_exptl_crystal_F_000 520
_exptl_crystal_recrystallization_method 'recrystallized from EtOH'
_exptl_crystal_size_max 0.554
_exptl_crystal_size_mid 0.136
_exptl_crystal_size_min 0.097
_refine_diff_density_max 0.203
_refine_diff_density_min -0.215
_refine_diff_density_rms 0.044
_refine_ls_extinction_method none
_refine_ls_goodness_of_fit_ref 1.089
_refine_ls_hydrogen_treatment mixed
_refine_ls_matrix_type full
_refine_ls_number_parameters 177
_refine_ls_number_reflns 2319
_refine_ls_number_restraints 0
_refine_ls_restrained_S_all 1.089
_refine_ls_R_factor_all 0.0527
_refine_ls_R_factor_gt 0.0460
_refine_ls_shift/su_max 0.000
_refine_ls_shift/su_mean 0.000
_refine_ls_structure_factor_coef Fsqd
_refine_ls_weighting_details 'w=1/[\s^2^(Fo^2^)+(0.0689P)^2^+0.1500P] where P=(Fo^2^+2Fc^2^)/3'
_refine_ls_weighting_scheme calc
_refine_ls_wR_factor_gt 0.1238
_refine_ls_wR_factor_ref 0.1334
_reflns_Friedel_coverage 0.000
_reflns_number_gt 1959
_reflns_number_total 2319
_reflns_threshold_expression 'I > 2\s(I)'
_cod_data_source_file jo6b03084_si_002.cif
_cod_data_source_block anna_ded_alk_mrbutin_20
_cod_depositor_comments 'Adding full bibliography for 4032372--4032373.cif.'
_cod_original_cell_volume 1187.22(13)
_cod_database_code 4032372
_chemical_oxdiff_formula C16H12N2O1
_shelx_space_group_comment
;
The symmetry employed for this shelxl refinement is uniquely defined
by the following loop, which should always be used as a source of
symmetry information in preference to the above space-group names.
They are only intended as comments.
;
_reflns_odcompleteness_completeness 98.95
_reflns_odcompleteness_iscentric 1
_reflns_odcompleteness_theta 66.97
_olex2_refinement_description
;
1. Fixed Uiso
 At 1.2 times of:
  All C(H) groups
 At 1.5 times of:
  All C(H,H,H) groups
2.a Aromatic/amide H refined with riding coordinates:
 C6(H6), C11(H11), C13(H13), C14(H14), C15(H15), C16(H16), C17(H17), C19(H19)
2.b Idealised Me refined as rotating group:
 C18(H18A,H18B,H18C)
;
_shelx_shelxl_version_number 2014/7
_olex2_exptl_crystal_mounting_method 'acrylic glue on the glass stick'
_olex2_submission_special_instructions 'No special instructions were received'
_oxdiff_exptl_absorpt_empirical_details
;
Empirical correction (ABSPACK) includes:
- Absorption correction using spherical harmonics
- Frame scaling
;
_oxdiff_exptl_absorpt_empirical_full_max 2.082
_oxdiff_exptl_absorpt_empirical_full_min 0.482

loop_
_space_group_symop_operation_xyz
'x, y, z'
'-x, y+1/2, -z+1/2'
'-x, -y, -z'
'x, -y-1/2, z-1/2'

loop_
_atom_site_label
_atom_site_type_symbol
_atom_site_fract_x
_atom_site_fract_y
_atom_site_fract_z
_atom_site_U_iso_or_equiv
_atom_site_adp_type
_atom_site_occupancy
_atom_site_site_symmetry_order
_atom_site_calc_flag
_atom_site_refinement_flags_posn
C1 C -0.0240(3) 0.71723(8) 0.19344(11) 0.0390(3) Uani 1 1 d .
C2 C 0.1670(3) 0.77302(8) 0.18668(10) 0.0388(3) Uani 1 1 d .
N3 N 0.1212(3) 0.70390(9) 0.37957(10) 0.0491(3) Uani 1 1 d .
O4 O -0.5219(3) 0.61723(8) 0.03795(10) 0.0631(4) Uani 1 1 d .
N5 N 0.2267(3) 0.81567(8) 0.10375(9) 0.0421(3) Uani 1 1 d .
C6 C -0.1941(3) 0.69356(9) 0.11049(11) 0.0424(3) Uani 1 1 d .
H6 H -0.1877 0.7161 0.0457 0.051 Uiso 1 1 calc R
C7 C -0.3696(3) 0.63765(10) 0.12387(12) 0.0454(4) Uani 1 1 d .
C8 C 0.5029(3) 0.84901(9) 0.24098(11) 0.0424(3) Uani 1 1 d .
C9 C -0.0357(3) 0.68321(9) 0.29342(11) 0.0433(4) Uani 1 1 d .
C10 C 0.3310(3) 0.79218(9) 0.27348(11) 0.0423(3) Uani 1 1 d .
C11 C 0.2968(3) 0.75539(10) 0.36811(11) 0.0482(4) Uani 1 1 d .
H11 H 0.4053 0.7684 0.4259 0.058 Uiso 1 1 calc R
C12 C 0.4298(3) 0.86249(9) 0.13488(11) 0.0424(3) Uani 1 1 d .
C13 C -0.3810(3) 0.60311(10) 0.22195(13) 0.0504(4) Uani 1 1 d .
H13 H -0.4990 0.5649 0.2310 0.061 Uiso 1 1 calc R
C14 C -0.2176(3) 0.62619(11) 0.30365(12) 0.0505(4) Uani 1 1 d .
H14 H -0.2275 0.6033 0.3681 0.061 Uiso 1 1 calc R
C15 C 0.5548(3) 0.91530(10) 0.07727(13) 0.0521(4) Uani 1 1 d .
H15 H 0.5023 0.9245 0.0080 0.062 Uiso 1 1 calc R
C16 C 0.7123(3) 0.88879(10) 0.28842(13) 0.0491(4) Uani 1 1 d .
H16 H 0.7650 0.8807 0.3580 0.059 Uiso 1 1 calc R
C17 C 0.8390(3) 0.94023(11) 0.23045(15) 0.0565(5) Uani 1 1 d .
H17 H 0.9797 0.9665 0.2611 0.068 Uiso 1 1 calc R
C18 C -0.7213(4) 0.56418(11) 0.04848(18) 0.0630(5) Uani 1 1 d .
H18A H -0.8165 0.5574 -0.0175 0.094 Uiso 1 1 calc GR
H18B H -0.8391 0.5809 0.0990 0.094 Uiso 1 1 calc GR
H18C H -0.6437 0.5182 0.0711 0.094 Uiso 1 1 calc GR
C19 C 0.7592(4) 0.95338(11) 0.12660(15) 0.0568(4) Uani 1 1 d .
H19 H 0.8467 0.9889 0.0896 0.068 Uiso 1 1 calc R
H5 H 0.158(4) 0.8140(12) 0.0403(17) 0.055(5) Uiso 1 1 d .

loop_
_atom_site_aniso_label
_atom_site_aniso_U_11
_atom_site_aniso_U_22
_atom_site_aniso_U_33
_atom_site_aniso_U_23
_atom_site_aniso_U_13
_atom_site_aniso_U_12
C1 0.0420(7) 0.0457(8) 0.0289(6) 0.0002(5) -0.0007(5) 0.0065(6)
C2 0.0433(7) 0.0450(8) 0.0277(6) -0.0007(5) 0.0002(5) 0.0068(6)
N3 0.0568(8) 0.0622(9) 0.0275(6) 0.0047(5) -0.0026(5) 0.0000(6)
O4 0.0683(8) 0.0686(9) 0.0499(7) 0.0067(6) -0.0168(6) -0.0196(6)
N5 0.0490(7) 0.0502(7) 0.0265(6) 0.0004(5) -0.0020(5) 0.0000(5)
C6 0.0466(7) 0.0488(9) 0.0313(7) 0.0026(6) -0.0025(6) 0.0044(6)
C7 0.0445(8) 0.0509(9) 0.0401(7) -0.0004(6) -0.0044(6) 0.0034(6)
C8 0.0434(7) 0.0481(8) 0.0352(7) -0.0041(6) -0.0013(6) 0.0060(6)
C9 0.0480(8) 0.0521(9) 0.0296(7) 0.0026(6) 0.0012(6) 0.0054(6)
C10 0.0460(7) 0.0508(9) 0.0297(7) -0.0035(6) -0.0022(5) 0.0051(6)
C11 0.0535(8) 0.0609(10) 0.0289(7) -0.0009(6) -0.0073(6) 0.0016(7)
C12 0.0447(7) 0.0478(9) 0.0345(7) -0.0026(6) 0.0017(6) 0.0046(6)
C13 0.0500(8) 0.0527(10) 0.0486(9) 0.0060(7) 0.0027(7) -0.0032(7)
C14 0.0544(9) 0.0604(11) 0.0367(7) 0.0102(7) 0.0037(6) -0.0006(7)
C15 0.0572(9) 0.0572(10) 0.0422(8) 0.0026(7) 0.0067(7) 0.0014(8)
C16 0.0499(8) 0.0531(10) 0.0436(8) -0.0070(6) -0.0041(6) 0.0008(7)
C17 0.0483(9) 0.0606(11) 0.0601(10) -0.0114(8) 0.0004(8) -0.0064(7)
C18 0.0522(10) 0.0620(12) 0.0734(12) -0.0064(9) -0.0074(9) -0.0064(8)
C19 0.0550(9) 0.0555(10) 0.0609(10) 0.0019(8) 0.0111(8) -0.0052(7)

loop_
_atom_type_symbol
_atom_type_description
_atom_type_scat_dispersion_real
_atom_type_scat_dispersion_imag
_atom_type_scat_source
C C 0.0181 0.0091 'International Tables Vol C Tables 4.2.6.8 and 6.1.1.4'
H H 0.0000 0.0000 'International Tables Vol C Tables 4.2.6.8 and 6.1.1.4'
N N 0.0311 0.0180 'International Tables Vol C Tables 4.2.6.8 and 6.1.1.4'
O O 0.0492 0.0322 'International Tables Vol C Tables 4.2.6.8 and 6.1.1.4'

loop_
_geom_angle_atom_site_label_1
_geom_angle_atom_site_label_2
_geom_angle_atom_site_label_3
_geom_angle
C2 C1 C9 115.46(14)
C6 C1 C2 124.87(13)
C6 C1 C9 119.66(15)
N5 C2 C1 129.83(13)
N5 C2 C10 109.37(14)
C10 C2 C1 120.81(13)
C11 N3 C9 118.21(13)
C7 O4 C18 119.13(15)
C2 N5 C12 108.66(12)
C2 N5 H5 128.0(14)
C12 N5 H5 123.3(14)
C1 C6 H6 119.6
C7 C6 C1 120.74(14)
C7 C6 H6 119.6
O4 C7 C6 116.42(14)
O4 C7 C13 123.45(16)
C6 C7 C13 120.11(15)
C12 C8 C10 105.92(13)
C16 C8 C10 135.19(15)
C16 C8 C12 118.87(15)
N3 C9 C1 123.45(15)
N3 C9 C14 118.81(14)
C14 C9 C1 117.74(14)
C2 C10 C8 107.12(13)
C2 C10 C11 118.23(15)
C11 C10 C8 134.65(15)
N3 C11 C10 123.78(15)
N3 C11 H11 118.1
C10 C11 H11 118.1
N5 C12 C8 108.93(14)
N5 C12 C15 129.06(14)
C15 C12 C8 122.01(15)
C7 C13 H13 120.2
C14 C13 C7 119.65(17)
C14 C13 H13 120.2
C9 C14 H14 119.0
C13 C14 C9 122.09(15)
C13 C14 H14 119.0
C12 C15 H15 121.3
C19 C15 C12 117.42(16)
C19 C15 H15 121.3
C8 C16 H16 120.5
C17 C16 C8 118.94(16)
C17 C16 H16 120.5
C16 C17 H17 119.5
C16 C17 C19 120.91(17)
C19 C17 H17 119.5
O4 C18 H18A 109.5
O4 C18 H18B 109.5
O4 C18 H18C 109.5
H18A C18 H18B 109.5
H18A C18 H18C 109.5
H18B C18 H18C 109.5
C15 C19 C17 121.82(17)
C15 C19 H19 119.1
C17 C19 H19 119.1

loop_
_geom_bond_atom_site_label_1
_geom_bond_atom_site_label_2
_geom_bond_distance
C1 C2 1.411(2)
C1 C6 1.402(2)
C1 C9 1.430(2)
C2 N5 1.3656(19)
C2 C10 1.399(2)
N3 C9 1.380(2)
N3 C11 1.308(2)
O4 C7 1.364(2)
O4 C18 1.412(2)
N5 C12 1.381(2)
N5 H5 0.87(2)
C6 H6 0.9300
C6 C7 1.370(2)
C7 C13 1.412(2)
C8 C10 1.431(2)
C8 C12 1.414(2)
C8 C16 1.399(2)
C9 C14 1.401(2)
C10 C11 1.407(2)
C11 H11 0.9300
C12 C15 1.388(2)
C13 H13 0.9300
C13 C14 1.368(3)
C14 H14 0.9300
C15 H15 0.9300
C15 C19 1.374(3)
C16 H16 0.9300
C16 C17 1.378(3)
C17 H17 0.9300
C17 C19 1.393(3)
C18 H18A 0.9600
C18 H18B 0.9600
C18 H18C 0.9600
C19 H19 0.9300

loop_
_geom_torsion_atom_site_label_1
_geom_torsion_atom_site_label_2
_geom_torsion_atom_site_label_3
_geom_torsion_atom_site_label_4
_geom_torsion
C1 C2 N5 C12 -179.71(14)
C1 C2 C10 C8 179.18(13)
C1 C2 C10 C11 -1.2(2)
C1 C6 C7 O4 -178.34(14)
C1 C6 C7 C13 0.0(2)
C1 C9 C14 C13 -0.2(2)
C2 C1 C6 C7 178.46(14)
C2 C1 C9 N3 1.9(2)
C2 C1 C9 C14 -178.43(14)
C2 N5 C12 C8 0.29(17)
C2 N5 C12 C15 179.93(16)
C2 C10 C11 N3 0.4(3)
N3 C9 C14 C13 179.47(16)
O4 C7 C13 C14 178.78(16)
N5 C2 C10 C8 -0.91(17)
N5 C2 C10 C11 178.67(14)
N5 C12 C15 C19 -178.01(16)
C6 C1 C2 N5 1.1(3)
C6 C1 C2 C10 -179.02(14)
C6 C1 C9 N3 -178.90(14)
C6 C1 C9 C14 0.8(2)
C6 C7 C13 C14 0.6(3)
C7 C13 C14 C9 -0.4(3)
C8 C10 C11 N3 179.82(16)
C8 C12 C15 C19 1.6(2)
C8 C16 C17 C19 0.8(3)
C9 C1 C2 N5 -179.74(14)
C9 C1 C2 C10 0.2(2)
C9 C1 C6 C7 -0.7(2)
C9 N3 C11 C10 1.5(3)
C10 C2 N5 C12 0.39(17)
C10 C8 C12 N5 -0.83(16)
C10 C8 C12 C15 179.50(15)
C10 C8 C16 C17 178.83(17)
C11 N3 C9 C1 -2.8(2)
C11 N3 C9 C14 177.57(16)
C12 C8 C10 C2 1.05(16)
C12 C8 C10 C11 -178.42(18)
C12 C8 C16 C17 0.5(2)
C12 C15 C19 C17 -0.3(3)
C16 C8 C10 C2 -177.43(17)
C16 C8 C10 C11 3.1(3)
C16 C8 C12 N5 177.94(13)
C16 C8 C12 C15 -1.7(2)
C16 C17 C19 C15 -0.9(3)
C18 O4 C7 C6 -174.87(16)
C18 O4 C7 C13 6.9(3)
